data_7719916
loop_
_publ_author_name
'Shang, Shuangyue'
'Liu, Fan'
'Kang, Lei'
'Wu, Tong'
'Huang, Tianhong'
'Liu, Lijuan'
'Wang, Xiaoyang'

_publ_section_title
;
 LiBa<sub>3</sub>Al<sub>2</sub>B<sub>3</sub>O<sub>11</sub>: a
 deep-ultraviolet transparent optical borate featuring a 2D
 [Al<sub>2</sub>B<sub>3</sub>O<sub>11</sub>]<sub>&#x221e;</sub> layered
 structure.
;
_journal_name_full 'Dalton transactions (Cambridge, England : 2003)'
_journal_paper_doi 10.1039/d5dt02373d
_journal_year 2025
_chemical_formula_moiety 'Al2 B3 Ba3 Li O11'
_chemical_formula_sum 'Al2 B3 Ba3 Li O11'
_chemical_formula_weight 681.35
_space_group_crystal_system monoclinic
_space_group_IT_number 14
_space_group_name_Hall '-P 2ybc'
_space_group_name_H-M_alt 'P 1 21/c 1'
_atom_sites_solution_primary iterative
_audit_creation_date 2025-09-10
_audit_creation_method
;
Olex2 1.3
(compiled 2020.11.12 svn.r5f609507 for OlexSys, GUI svn.r6408)
;
_audit_update_record
;
2025-09-10 deposited with the CCDC.	2025-11-19 downloaded from the CCDC.
;
_cell_angle_alpha 90
_cell_angle_beta 100.6530(10)
_cell_angle_gamma 90
_cell_formula_units_Z 4
_cell_length_a 6.5729(3)
_cell_length_b 17.5252(7)
_cell_length_c 9.6851(4)
_cell_measurement_reflns_used 4925
_cell_measurement_temperature 296.15
_cell_measurement_theta_max 33.09
_cell_measurement_theta_min 3.15
_cell_volume 1096.41(8)
_computing_cell_refinement 'SAINT V8.40B (?, 2016)'
_computing_data_reduction 'SAINT V8.40B (?, 2016)'
_computing_molecular_graphics 'Olex2 1.3 (Dolomanov et al., 2009)'
_computing_publication_material 'Olex2 1.3 (Dolomanov et al., 2009)'
_computing_structure_refinement 'SHELXL 2018/3 (Sheldrick, 2015)'
_computing_structure_solution 'olex2.solve 1.3 (Bourhis et al., 2015)'
_diffrn_ambient_temperature 296.15
_diffrn_measured_fraction_theta_full 0.999
_diffrn_measured_fraction_theta_max 0.994
_diffrn_measurement_device_type 'CCD area detector'
_diffrn_measurement_method 'phi and omega scans'
_diffrn_radiation_type MoK\a
_diffrn_radiation_wavelength 0.71073
_diffrn_reflns_av_R_equivalents 0.0647
_diffrn_reflns_av_unetI/netI 0.0668
_diffrn_reflns_Laue_measured_fraction_full 0.999
_diffrn_reflns_Laue_measured_fraction_max 0.994
_diffrn_reflns_limit_h_max 10
_diffrn_reflns_limit_h_min -8
_diffrn_reflns_limit_k_max 26
_diffrn_reflns_limit_k_min -26
_diffrn_reflns_limit_l_max 14
_diffrn_reflns_limit_l_min -14
_diffrn_reflns_number 17360
_diffrn_reflns_point_group_measured_fraction_full 0.999
_diffrn_reflns_point_group_measured_fraction_max 0.994
_diffrn_reflns_theta_full 25.242
_diffrn_reflns_theta_max 33.167
_diffrn_reflns_theta_min 2.435
_exptl_absorpt_coefficient_mu 10.867
_exptl_absorpt_correction_T_max 0.7465
_exptl_absorpt_correction_T_min 0.4448
_exptl_absorpt_correction_type none
_exptl_absorpt_process_details
;
SADABS-2016/2 (Bruker,2016/2) was used for absorption correction.
wR2(int) was 0.1304 before and 0.0685 after correction.
The Ratio of minimum to maximum transmission is 0.5958.
The \l/2 correction factor is Not present.
;
_exptl_crystal_colour colorless
_exptl_crystal_density_diffrn 4.128
_exptl_crystal_description layer
_exptl_crystal_F_000 1200
_refine_diff_density_max 1.601
_refine_diff_density_min -1.712
_refine_diff_density_rms 0.386
_refine_ls_extinction_coef 0.00330(10)
_refine_ls_extinction_expression Fc^*^=kFc[1+0.001xFc^2^\l^3^/sin(2\q)]^-1/4^
_refine_ls_extinction_method 'SHELXL-2018/3 (Sheldrick 2018)'
_refine_ls_goodness_of_fit_ref 1.078
_refine_ls_hydrogen_treatment undef
_refine_ls_matrix_type full
_refine_ls_number_parameters 182
_refine_ls_number_reflns 4164
_refine_ls_number_restraints 0
_refine_ls_restrained_S_all 1.078
_refine_ls_R_factor_all 0.0665
_refine_ls_R_factor_gt 0.0411
_refine_ls_shift/su_max 0.001
_refine_ls_shift/su_mean 0.000
_refine_ls_structure_factor_coef Fsqd
_refine_ls_weighting_details 'w=1/[\s^2^(Fo^2^)+(0.0149P)^2^+1.8316P] where P=(Fo^2^+2Fc^2^)/3'
_refine_ls_weighting_scheme calc
_refine_ls_wR_factor_gt 0.0643
_refine_ls_wR_factor_ref 0.0732
_reflns_Friedel_coverage 0.000
_reflns_number_gt 3179
_reflns_number_total 4164
_reflns_threshold_expression 'I > 2\s(I)'
_cod_data_source_file d5dt02373d2.cif
_cod_data_source_block LiBa3Al2B3O11
_cod_database_code 7719916
_shelx_shelxl_version_number 2018/3
_shelx_space_group_comment
;
The symmetry employed for this shelxl refinement is uniquely defined
by the following loop, which should always be used as a source of
symmetry information in preference to the above space-group names.
They are only intended as comments.
;
_olex2_refinement_description
;
;
_olex2_submission_special_instructions 'No special instructions were received'

loop_
_space_group_symop_operation_xyz
'x, y, z'
'-x, y+1/2, -z+1/2'
'-x, -y, -z'
'x, -y-1/2, z-1/2'

loop_
_atom_site_label
_atom_site_type_symbol
_atom_site_fract_x
_atom_site_fract_y
_atom_site_fract_z
_atom_site_U_iso_or_equiv
_atom_site_adp_type
_atom_site_occupancy
_atom_site_site_symmetry_order
_atom_site_calc_flag
_atom_site_refinement_flags_posn
_atom_site_refinement_flags_adp
_atom_site_refinement_flags_occupancy
_atom_site_disorder_assembly
_atom_site_disorder_group
Ba5 Ba 0.88357(5) 0.39192(2) 1.04094(3) 0.01004(8) Uani 1 1 d . . . . .
Ba8 Ba 0.24188(5) 0.40048(2) 0.74256(3) 0.00995(8) Uani 1 1 d . . . . .
Ba3 Ba 0.61307(5) 0.39472(2) 0.40415(3) 0.00963(8) Uani 1 1 d . . . . .
Al04 Al 0.9255(2) 0.71309(9) 0.64455(16) 0.0081(3) Uani 1 1 d . . . . .
Al6 Al 0.6408(2) 0.70341(9) 0.89929(15) 0.0084(3) Uani 1 1 d . . . . .
O006 O 0.8318(6) 0.7914(2) 0.5471(4) 0.0122(8) Uani 1 1 d . . . . .
O007 O 0.4987(6) 0.6192(2) 0.9102(4) 0.0130(8) Uani 1 1 d . . . . .
O008 O 1.0232(6) 0.5325(2) 0.7071(4) 0.0116(8) Uani 1 1 d . . . . .
O009 O 0.7233(5) 0.5277(2) 0.5263(4) 0.0116(8) Uani 1 1 d . . . . .
O00A O 0.7816(5) 0.5365(2) 1.0029(4) 0.0120(8) Uani 1 1 d . . . . .
O00B O 0.9534(5) 0.6338(2) 0.5380(4) 0.0107(8) Uani 1 1 d . . . . .
O00C O 0.5404(6) 0.5016(2) 0.7966(4) 0.0132(8) Uani 1 1 d . . . . .
O00 O 1.1999(6) 0.8644(2) 0.7723(4) 0.0158(8) Uani 1 1 d . . . . .
O00E O 1.1811(6) 0.7285(2) 0.7370(4) 0.0168(9) Uani 1 1 d . . . . .
O00G O 0.4772(6) 0.7844(2) 0.8806(4) 0.0151(8) Uani 1 1 d . . . . .
B00H B 0.9008(9) 0.5618(3) 0.5911(6) 0.0079(11) Uani 1 1 d . . . . .
B7 B 0.6095(9) 0.5492(4) 0.9058(6) 0.0103(12) Uani 1 1 d . . . . .
B2 B 0.2812(10) 0.7942(4) 0.7930(6) 0.0119(12) Uani 1 1 d . . . . .
O4 O 0.7594(6) 0.6889(2) 0.7556(4) 0.0202(9) Uani 1 1 d . . . . .
Li1 Li 1.2398(15) 0.9692(6) 0.7885(10) 0.018(2) Uani 1 1 d . . . . .

loop_
_atom_site_aniso_label
_atom_site_aniso_U_11
_atom_site_aniso_U_22
_atom_site_aniso_U_33
_atom_site_aniso_U_23
_atom_site_aniso_U_13
_atom_site_aniso_U_12
Ba5 0.00856(16) 0.01009(17) 0.01186(14) -0.00026(12) 0.00286(11) -0.00029(12)
Ba8 0.01120(17) 0.00909(16) 0.00942(14) -0.00018(11) 0.00152(11) -0.00071(13)
Ba3 0.00949(17) 0.00863(16) 0.01041(14) -0.00085(11) 0.00087(11) 0.00041(12)
Al04 0.0089(8) 0.0057(8) 0.0094(7) 0.0005(6) 0.0010(6) -0.0006(6)
Al6 0.0102(8) 0.0068(8) 0.0077(7) -0.0004(6) 0.0006(6) -0.0004(6)
O006 0.0104(19) 0.0072(19) 0.0159(18) 0.0013(14) -0.0056(15) -0.0012(15)
O007 0.0071(19) 0.0079(19) 0.024(2) -0.0003(15) 0.0024(15) 0.0020(15)
O008 0.014(2) 0.0099(19) 0.0102(17) -0.0003(14) 0.0004(15) 0.0041(15)
O009 0.011(2) 0.0097(19) 0.0129(18) -0.0006(14) -0.0007(15) -0.0031(15)
O00A 0.0081(19) 0.0110(19) 0.0156(18) 0.0031(14) -0.0009(15) 0.0022(15)
O00B 0.014(2) 0.0072(19) 0.0110(17) -0.0028(14) 0.0028(15) -0.0051(15)
O00C 0.011(2) 0.015(2) 0.0146(18) -0.0047(15) 0.0043(15) -0.0035(16)
O00 0.018(2) 0.0060(19) 0.021(2) 0.0005(15) -0.0030(17) 0.0029(16)
O00E 0.016(2) 0.010(2) 0.020(2) -0.0025(16) -0.0089(16) -0.0001(16)
O00G 0.012(2) 0.0076(19) 0.023(2) -0.0028(15) -0.0044(16) 0.0014(16)
B00H 0.009(3) 0.009(3) 0.006(2) -0.001(2) 0.004(2) 0.001(2)
B7 0.009(3) 0.009(3) 0.015(3) 0.003(2) 0.006(2) -0.004(2)
B2 0.012(3) 0.010(3) 0.014(3) -0.004(2) 0.003(2) -0.003(2)
O4 0.026(2) 0.022(2) 0.0159(19) 0.0020(17) 0.0115(17) -0.0007(18)
Li1 0.017(5) 0.023(6) 0.013(5) 0.000(4) 0.000(4) 0.002(4)

loop_
_atom_type_symbol
_atom_type_description
_atom_type_scat_dispersion_real
_atom_type_scat_dispersion_imag
_atom_type_scat_source
Al Al 0.0645 0.0514 'International Tables Vol C Tables 4.2.6.8 and 6.1.1.4'
B B 0.0013 0.0007 'International Tables Vol C Tables 4.2.6.8 and 6.1.1.4'
Ba Ba -0.3244 2.2819 'International Tables Vol C Tables 4.2.6.8 and 6.1.1.4'
Li Li -0.0003 0.0001 'International Tables Vol C Tables 4.2.6.8 and 6.1.1.4'
O O 0.0106 0.0060 'International Tables Vol C Tables 4.2.6.8 and 6.1.1.4'

loop_
_geom_angle_atom_site_label_1
_geom_angle_atom_site_label_2
_geom_angle_atom_site_label_3
_geom_angle
_geom_angle_site_symmetry_1
_geom_angle_site_symmetry_3
_geom_angle_publ_flag
O006 Ba5 Al6 29.21(7) 2_746 3_767 ?
O006 Ba5 O00 66.62(10) 2_746 2_746 ?
O006 Ba5 O00E 88.18(10) 2_746 3_767 ?
O006 Ba5 B7 63.44(13) 2_746 3_767 ?
O006 Ba5 B7 136.19(12) 2_746 . ?
O006 Ba5 O4 56.02(10) 2_746 3_767 ?
O006 Ba5 Li1 91.24(19) 2_746 2_746 ?
O007 Ba5 Al6 141.64(8) 3_667 3_767 ?
O007 Ba5 O006 135.56(11) 3_667 2_746 ?
O007 Ba5 O008 86.55(11) 3_667 3_767 ?
O007 Ba5 O00 99.53(11) 3_667 2_746 ?
O007 Ba5 O00E 64.51(11) 3_667 3_767 ?
O007 Ba5 B7 71.17(12) 3_667 . ?
O007 Ba5 B7 157.11(13) 3_667 3_767 ?
O007 Ba5 O4 118.87(11) 3_667 3_767 ?
O007 Ba5 Li1 97.26(18) 3_667 2_746 ?
O008 Ba5 Al6 92.15(8) 3_767 3_767 ?
O008 Ba5 O006 121.32(10) 3_767 2_746 ?
O008 Ba5 O00 159.96(10) 3_767 2_746 ?
O008 Ba5 O00E 75.41(10) 3_767 3_767 ?
O008 Ba5 B7 88.08(13) 3_767 . ?
O008 Ba5 B7 70.76(13) 3_767 3_767 ?
O008 Ba5 O4 68.81(10) 3_767 3_767 ?
O008 Ba5 Li1 127.82(19) 3_767 2_746 ?
O00A Ba5 Al6 60.43(8) 3_767 3_767 ?
O00A Ba5 Al6 132.87(8) . 3_767 ?
O00A Ba5 O006 68.14(11) 3_767 2_746 ?
O00A Ba5 O006 136.67(11) . 2_746 ?
O00A Ba5 O007 82.53(11) . 3_667 ?
O00A Ba5 O007 155.76(11) 3_767 3_667 ?
O00A Ba5 O008 70.65(11) . 3_767 ?
O00A Ba5 O008 81.81(11) 3_767 3_767 ?
O00A Ba5 O00A 73.58(12) . 3_767 ?
O00A Ba5 O00 85.19(11) 3_767 2_746 ?
O00A Ba5 O00 91.09(11) . 2_746 ?
O00A Ba5 O00E 133.58(11) . 3_767 ?
O00A Ba5 O00E 131.47(11) 3_767 3_767 ?
O00A Ba5 B7 20.82(12) 3_767 3_767 ?
O00A Ba5 B7 86.94(13) . 3_767 ?
O00A Ba5 B7 21.03(13) . . ?
O00A Ba5 B7 87.18(13) 3_767 . ?
O00A Ba5 O4 76.38(10) 3_767 3_767 ?
O00A Ba5 O4 132.08(11) . 3_767 ?
O00A Ba5 Li1 58.52(19) . 2_746 ?
O00A Ba5 Li1 73.86(18) 3_767 2_746 ?
O00 Ba5 Al6 94.63(8) 2_746 3_767 ?
O00 Ba5 O00E 124.46(10) 2_746 3_767 ?
O00 Ba5 B7 76.07(12) 2_746 . ?
O00 Ba5 B7 100.95(12) 2_746 3_767 ?
O00 Ba5 O4 122.60(10) 2_746 3_767 ?
O00 Ba5 Li1 32.78(19) 2_746 2_746 ?
O00E Ba5 Al6 78.05(8) 3_767 3_767 ?
O00E Ba5 B7 133.22(12) 3_767 . ?
O00E Ba5 B7 110.74(12) 3_767 3_767 ?
O00E Ba5 O4 55.57(10) 3_767 3_767 ?
O00E Ba5 Li1 151.34(18) 3_767 2_746 ?
B7 Ba5 Al6 147.16(10) . 3_767 ?
B7 Ba5 Al6 46.05(11) 3_767 3_767 ?
B7 Ba5 B7 104.07(13) . 3_767 ?
B7 Ba5 Li1 46.1(2) . 2_746 ?
O4 Ba5 Al6 29.70(7) 3_767 3_767 ?
O4 Ba5 B7 153.10(13) 3_767 . ?
O4 Ba5 B7 56.27(12) 3_767 3_767 ?
O4 Ba5 Li1 142.29(18) 3_767 2_746 ?
Li1 Ba5 Al6 113.19(17) 2_746 3_767 ?
Li1 Ba5 B7 94.42(19) 2_746 3_767 ?
O006 Ba8 O009 162.83(10) 2_646 3_666 ?
O006 Ba8 O00 66.55(10) 2_646 2_646 ?
O006 Ba8 O00G 91.48(10) 2_646 2_646 ?
O006 Ba8 B00H 140.80(13) 2_646 3_666 ?
O006 Ba8 B7 62.12(12) 2_646 3_667 ?
O006 Ba8 Li1 123.44(17) 2_646 2_746 ?
O006 Ba8 Li1 91.29(18) 2_646 2_646 ?
O008 Ba8 O006 119.88(10) 1_455 2_646 ?
O008 Ba8 O009 69.43(10) 1_455 3_666 ?
O008 Ba8 O00A 69.64(10) 1_455 3_667 ?
O008 Ba8 O00B 85.64(10) 1_455 3_666 ?
O008 Ba8 O00 71.51(11) 1_455 2_646 ?
O008 Ba8 O00G 147.46(10) 1_455 2_646 ?
O008 Ba8 B00H 69.70(12) 1_455 3_666 ?
O008 Ba8 B7 87.37(13) 1_455 3_667 ?
O008 Ba8 Li1 100.81(18) 1_455 2_746 ?
O008 Ba8 Li1 37.95(19) 1_455 2_646 ?
O009 Ba8 O00 106.60(10) 3_666 2_646 ?
O009 Ba8 O00G 78.03(10) 3_666 2_646 ?
O009 Ba8 B00H 24.58(12) 3_666 3_666 ?
O009 Ba8 B7 134.85(12) 3_666 3_667 ?
O009 Ba8 Li1 89.62(18) 3_666 2_646 ?
O009 Ba8 Li1 64.05(16) 3_666 2_746 ?
O00A Ba8 O006 65.68(10) 3_667 2_646 ?
O00A Ba8 O009 130.77(10) 3_667 3_666 ?
O00A Ba8 O00B 148.87(10) 3_667 3_666 ?
O00A Ba8 O00 84.92(11) 3_667 2_646 ?
O00A Ba8 O00G 137.98(10) 3_667 2_646 ?
O00A Ba8 B00H 139.31(13) 3_667 3_666 ?
O00A Ba8 B7 21.01(12) 3_667 3_667 ?
O00A Ba8 Li1 98.57(17) 3_667 2_746 ?
O00A Ba8 Li1 74.05(18) 3_667 2_646 ?
O00B Ba8 O006 115.29(10) 3_666 2_646 ?
O00B Ba8 O009 48.67(10) 3_666 3_666 ?
O00B Ba8 O00 69.02(11) 3_666 2_646 ?
O00B Ba8 O00G 72.11(10) 3_666 2_646 ?
O00B Ba8 B00H 25.91(13) 3_666 3_666 ?
O00B Ba8 B7 169.59(13) 3_666 3_667 ?
O00B Ba8 Li1 74.82(18) 3_666 2_646 ?
O00B Ba8 Li1 104.60(16) 3_666 2_746 ?
O00C Ba8 O006 121.41(11) . 2_646 ?
O00C Ba8 O008 78.97(11) . 1_455 ?
O00C Ba8 O009 73.13(10) . 3_666 ?
O00C Ba8 O00A 73.25(11) . 3_667 ?
O00C Ba8 O00B 121.43(11) . 3_666 ?
O00C Ba8 O00 147.99(11) . 2_646 ?
O00C Ba8 O00G 92.45(10) . 2_646 ?
O00C Ba8 B00H 97.38(13) . 3_666 ?
O00C Ba8 B7 64.49(12) . 3_667 ?
O00C Ba8 Li1 115.77(19) . 2_646 ?
O00C Ba8 Li1 28.98(18) . 2_746 ?
O00 Ba8 O00G 119.15(10) 2_646 2_646 ?
O00 Ba8 B00H 83.96(13) 2_646 3_666 ?
O00 Ba8 B7 101.42(12) 2_646 3_667 ?
O00 Ba8 Li1 170.00(17) 2_646 2_746 ?
O00 Ba8 Li1 33.58(19) 2_646 2_646 ?
O00G Ba8 B00H 80.56(12) 2_646 3_666 ?
O00G Ba8 B7 117.35(12) 2_646 3_667 ?
O00G Ba8 Li1 144.56(18) 2_646 2_646 ?
O00G Ba8 Li1 63.95(18) 2_646 2_746 ?
B00H Ba8 B7 153.63(15) 3_666 3_667 ?
B00H Ba8 Li1 75.18(19) 3_666 2_646 ?
B00H Ba8 Li1 87.35(18) 3_666 2_746 ?
B7 Ba8 Li1 84.28(18) 3_667 2_746 ?
Li1 Ba8 B7 94.96(19) 2_646 3_667 ?
Li1 Ba8 Li1 138.5(3) 2_646 2_746 ?
O007 Ba3 O008 74.87(10) 3_666 3_766 ?
O007 Ba3 O00 163.37(10) 3_666 2_746 ?
O007 Ba3 B7 26.14(13) 3_666 3_666 ?
O007 Ba3 O4 54.50(10) 3_666 3_666 ?
O007 Ba3 Li1 160.24(19) 3_666 2_746 ?
O008 Ba3 O00 103.28(9) 3_766 2_746 ?
O008 Ba3 B7 78.27(12) 3_766 3_666 ?
O008 Ba3 Li1 92.03(19) 3_766 2_746 ?
O009 Ba3 O007 121.19(10) . 3_666 ?
O009 Ba3 O007 103.21(10) 3_666 3_666 ?
O009 Ba3 O008 68.02(10) . 3_766 ?
O009 Ba3 O008 125.90(10) 3_666 3_766 ?
O009 Ba3 O009 68.08(12) . 3_666 ?
O009 Ba3 O00B 148.20(10) 3_666 3_766 ?
O009 Ba3 O00B 83.40(10) . 3_766 ?
O009 Ba3 O00C 76.46(11) . 3_666 ?
O009 Ba3 O00 71.63(10) . 2_746 ?
O009 Ba3 O00 91.30(10) 3_666 2_746 ?
O009 Ba3 O00E 136.43(11) . 3_766 ?
O009 Ba3 O00E 154.85(10) 3_666 3_766 ?
O009 Ba3 O00G 109.34(10) . 2_646 ?
O009 Ba3 O00G 82.98(10) 3_666 2_646 ?
O009 Ba3 B7 100.72(13) . 3_666 ?
O009 Ba3 B7 80.40(13) 3_666 3_666 ?
O009 Ba3 O4 141.53(11) . 3_666 ?
O009 Ba3 O4 75.89(10) 3_666 3_666 ?
O009 Ba3 Li1 72.27(19) 3_666 2_746 ?
O009 Ba3 Li1 39.07(19) . 2_746 ?
O00B Ba3 O007 103.51(10) 3_766 3_666 ?
O00B Ba3 O008 47.66(10) 3_766 3_766 ?
O00B Ba3 O00 65.63(10) 3_766 2_746 ?
O00B Ba3 O00E 56.31(10) 3_766 3_766 ?
O00B Ba3 O00G 94.01(10) 3_766 2_646 ?
O00B Ba3 B7 120.02(12) 3_766 3_666 ?
O00B Ba3 O4 134.65(10) 3_766 3_666 ?
O00B Ba3 Li1 76.76(19) 3_766 2_746 ?
O00C Ba3 O007 48.73(10) 3_666 3_666 ?
O00C Ba3 O008 71.43(10) 3_666 3_766 ?
O00C Ba3 O009 68.89(10) 3_666 3_666 ?
O00C Ba3 O00B 118.97(10) 3_666 3_766 ?
O00C Ba3 O00 147.03(10) 3_666 2_746 ?
O00C Ba3 O00E 107.08(10) 3_666 3_766 ?
O00C Ba3 O00G 147.01(11) 3_666 2_646 ?
O00C Ba3 B7 24.39(13) 3_666 3_666 ?
O00C Ba3 O4 78.44(11) 3_666 3_666 ?
O00C Ba3 Li1 113.4(2) 3_666 2_746 ?
O00 Ba3 B7 170.49(13) 2_746 3_666 ?
O00 Ba3 Li1 33.64(19) 2_746 2_746 ?
O00E Ba3 O007 61.83(10) 3_766 3_666 ?
O00E Ba3 O008 72.20(10) 3_766 3_766 ?
O00E Ba3 O00 101.69(10) 3_766 2_746 ?
O00E Ba3 B7 87.74(13) 3_766 3_666 ?
O00E Ba3 O4 78.98(10) 3_766 3_666 ?
O00E Ba3 Li1 128.74(19) 3_766 2_746 ?
O00G Ba3 O007 127.77(10) 2_646 3_666 ?
O00G Ba3 O008 141.43(10) 2_646 3_766 ?
O00G Ba3 O00 45.25(10) 2_646 2_746 ?
O00G Ba3 O00E 90.96(11) 2_646 3_766 ?
O00G Ba3 B7 136.92(13) 2_646 3_666 ?
O00G Ba3 O4 78.26(10) 2_646 3_666 ?
O00G Ba3 Li1 71.47(19) 2_646 2_746 ?
O4 Ba3 O008 129.08(9) 3_666 3_766 ?
O4 Ba3 O00 123.38(10) 3_666 2_746 ?
O4 Ba3 B7 59.23(13) 3_666 3_666 ?
O4 Ba3 Li1 138.07(19) 3_666 2_746 ?
Li1 Ba3 B7 137.6(2) 2_746 3_666 ?
Ba5 Al04 Ba8 106.37(4) 3_767 2_656 ?
Ba5 Al04 Ba3 71.18(3) 3_767 3_766 ?
Ba3 Al04 Ba8 142.47(5) 3_766 2_656 ?
O006 Al04 Ba5 155.99(14) . 3_767 ?
O006 Al04 Ba8 49.82(13) . 2_656 ?
O006 Al04 Ba3 124.18(14) . 3_766 ?
O006 Al04 O00B 112.01(19) . . ?
O006 Al04 O00E 111.55(19) . . ?
O006 Al04 O4 109.6(2) . . ?
O00B Al04 Ba5 92.00(13) . 3_767 ?
O00B Al04 Ba8 160.82(14) . 2_656 ?
O00B Al04 Ba3 48.82(12) . 3_766 ?
O00B Al04 O00E 102.98(19) . . ?
O00E Al04 Ba5 59.87(13) . 3_767 ?
O00E Al04 Ba8 91.25(13) . 2_656 ?
O00E Al04 Ba3 54.24(13) . 3_766 ?
O4 Al04 Ba5 60.34(14) . 3_767 ?
O4 Al04 Ba8 77.02(15) . 2_656 ?
O4 Al04 Ba3 125.97(15) . 3_766 ?
O4 Al04 O00B 108.59(19) . . ?
O4 Al04 O00E 111.9(2) . . ?
Ba5 Al6 Ba8 66.59(3) 3_767 3_667 ?
Ba5 Al6 Ba8 104.82(4) 3_767 2_656 ?
Ba5 Al6 Ba3 100.07(4) 3_767 3_666 ?
Ba8 Al6 Ba8 136.31(4) 2_656 3_667 ?
Ba3 Al6 Ba8 120.03(4) 3_666 3_667 ?
Ba3 Al6 Ba8 103.54(4) 3_666 2_656 ?
O006 Al6 Ba5 52.86(13) 4_576 3_767 ?
O006 Al6 Ba8 94.91(13) 4_576 2_656 ?
O006 Al6 Ba8 44.44(13) 4_576 3_667 ?
O006 Al6 Ba3 150.88(14) 4_576 3_666 ?
O006 Al6 O007 107.92(19) 4_576 . ?
O006 Al6 O00G 112.22(18) 4_576 . ?
O006 Al6 O4 107.9(2) 4_576 . ?
O007 Al6 Ba5 93.29(13) . 3_767 ?
O007 Al6 Ba8 156.61(14) . 2_656 ?
O007 Al6 Ba8 64.61(13) . 3_667 ?
O007 Al6 Ba3 57.96(13) . 3_666 ?
O007 Al6 O00G 111.08(19) . . ?
O00G Al6 Ba5 155.20(14) . 3_767 ?
O00G Al6 Ba8 119.10(14) . 3_667 ?
O00G Al6 Ba8 53.24(13) . 2_656 ?
O00G Al6 Ba3 96.90(13) . 3_666 ?
O4 Al6 Ba5 62.76(14) . 3_767 ?
O4 Al6 Ba8 72.26(14) . 2_656 ?
O4 Al6 Ba8 127.30(15) . 3_667 ?
O4 Al6 Ba3 58.44(14) . 3_666 ?
O4 Al6 O007 104.3(2) . . ?
O4 Al6 O00G 112.9(2) . . ?
Ba5 O006 Ba8 90.37(10) 2_756 2_656 ?
Al04 O006 Ba5 118.45(18) . 2_756 ?
Al04 O006 Ba8 103.34(16) . 2_656 ?
Al04 O006 Al6 129.3(2) . 4_575 ?
Al6 O006 Ba5 97.93(16) 4_575 2_756 ?
Al6 O006 Ba8 110.97(17) 4_575 2_656 ?
Ba5 O007 Ba3 96.47(11) 3_667 3_666 ?
Al6 O007 Ba5 127.12(18) . 3_667 ?
Al6 O007 Ba3 92.28(15) . 3_666 ?
B7 O007 Ba5 116.6(3) . 3_667 ?
B7 O007 Ba3 86.0(3) . 3_666 ?
B7 O007 Al6 116.0(3) . . ?
Ba5 O008 Ba3 92.92(10) 3_767 3_766 ?
Ba8 O008 Ba5 105.85(12) 1_655 3_767 ?
Ba8 O008 Ba3 88.28(10) 1_655 3_766 ?
B00H O008 Ba5 123.7(3) . 3_767 ?
B00H O008 Ba8 130.4(3) . 1_655 ?
B00H O008 Ba3 86.2(3) . 3_766 ?
B00H O008 Li1 81.4(4) . 2_746 ?
Li1 O008 Ba5 107.0(3) 2_746 3_767 ?
Li1 O008 Ba8 88.0(3) 2_746 1_655 ?
Li1 O008 Ba3 160.0(3) 2_746 3_766 ?
Ba3 O009 Ba8 92.34(10) . 3_666 ?
Ba3 O009 Ba8 101.59(11) 3_666 3_666 ?
Ba3 O009 Ba3 111.92(12) . 3_666 ?
B00H O009 Ba8 91.2(3) . 3_666 ?
B00H O009 Ba3 137.2(3) . . ?
B00H O009 Ba3 109.1(3) . 3_666 ?
B00H O009 Li1 82.1(4) . 2_746 ?
Li1 O009 Ba8 167.9(3) 2_746 3_666 ?
Li1 O009 Ba3 85.9(3) 2_746 . ?
Li1 O009 Ba3 90.2(3) 2_746 3_666 ?
Ba5 O00A Ba5 106.42(12) . 3_767 ?
Ba5 O00A Ba8 98.11(12) 3_767 3_667 ?
Ba5 O00A Ba8 108.60(12) . 3_667 ?
B7 O00A Ba5 115.2(3) . 3_767 ?
B7 O00A Ba5 114.6(3) . . ?
B7 O00A Ba8 112.5(3) . 3_667 ?
Ba3 O00B Ba8 114.18(12) 3_766 3_666 ?
Al04 O00B Ba8 130.44(18) . 3_666 ?
Al04 O00B Ba3 103.40(15) . 3_766 ?
B00H O00B Ba8 93.5(3) . 3_666 ?
B00H O00B Ba3 94.3(3) . 3_766 ?
B00H O00B Al04 115.3(3) . . ?
Ba8 O00C Ba3 98.28(12) . 3_666 ?
B7 O00C Ba8 134.5(3) . . ?
B7 O00C Ba3 99.9(3) . 3_666 ?
B7 O00C Li1 110.7(4) . 2_746 ?
Li1 O00C Ba8 108.4(3) 2_746 . ?
Li1 O00C Ba3 95.8(3) 2_746 3_666 ?
Ba5 O00 Ba3 157.65(14) 2_756 2_756 ?
Ba8 O00 Ba5 85.54(9) 2_656 2_756 ?
Ba8 O00 Ba3 102.08(11) 2_656 2_756 ?
B2 O00 Ba5 106.8(3) 1_655 2_756 ?
B2 O00 Ba8 124.4(3) 1_655 2_656 ?
B2 O00 Ba3 86.3(3) 1_655 2_756 ?
B2 O00 Li1 148.0(5) 1_655 . ?
Li1 O00 Ba5 85.6(3) . 2_756 ?
Li1 O00 Ba8 85.1(3) . 2_656 ?
Li1 O00 Ba3 74.3(3) . 2_756 ?
Ba3 O00E Ba5 87.58(10) 3_766 3_767 ?
Al04 O00E Ba5 90.47(15) . 3_767 ?
Al04 O00E Ba3 97.20(15) . 3_766 ?
B2 O00E Ba5 114.2(3) 1_655 3_767 ?
B2 O00E Ba3 123.6(3) 1_655 3_766 ?
B2 O00E Al04 131.4(4) 1_655 . ?
Ba3 O00G Ba8 93.01(10) 2_656 2_656 ?
Al6 O00G Ba8 99.81(16) . 2_656 ?
Al6 O00G Ba3 130.08(18) . 2_656 ?
B2 O00G Ba8 103.2(3) . 2_656 ?
B2 O00G Ba3 93.7(3) . 2_656 ?
B2 O00G Al6 128.8(4) . . ?
Ba8 B00H Ba3 93.89(14) 3_666 3_766 ?
Ba8 B00H Ba3 82.31(13) 3_666 3_666 ?
Ba3 B00H Ba3 153.8(2) 3_766 3_666 ?
O008 B00H Ba8 156.3(4) . 3_666 ?
O008 B00H Ba3 120.1(3) . 3_666 ?
O008 B00H Ba3 69.5(3) . 3_766 ?
O008 B00H O009 123.0(5) . . ?
O008 B00H O00B 119.2(5) . . ?
O008 B00H Li1 62.8(4) . 2_746 ?
O009 B00H Ba8 64.2(3) . 3_666 ?
O009 B00H Ba3 49.3(2) . 3_666 ?
O009 B00H Ba3 149.5(3) . 3_766 ?
O009 B00H O00B 117.8(5) . . ?
O009 B00H Li1 62.0(4) . 2_746 ?
O00B B00H Ba8 60.6(2) . 3_666 ?
O00B B00H Ba3 96.4(3) . 3_666 ?
O00B B00H Ba3 60.0(3) . 3_766 ?
O00B B00H Li1 163.0(5) . 2_746 ?
Li1 B00H Ba8 125.4(3) 2_746 3_666 ?
Li1 B00H Ba3 70.3(3) 2_746 3_666 ?
Li1 B00H Ba3 129.9(3) 2_746 3_766 ?
Ba5 B7 Ba5 75.93(13) . 3_767 ?
Ba5 B7 Ba8 71.81(12) 3_767 3_667 ?
Ba5 B7 Ba8 78.28(13) . 3_667 ?
Ba3 B7 Ba5 107.91(15) 3_666 3_767 ?
Ba3 B7 Ba5 135.7(2) 3_666 . ?
Ba3 B7 Ba8 145.8(2) 3_666 3_667 ?
O007 B7 Ba5 156.2(4) . . ?
O007 B7 Ba5 102.9(3) . 3_767 ?
O007 B7 Ba8 78.8(3) . 3_667 ?
O007 B7 Ba3 67.8(3) . 3_666 ?
O007 B7 Li1 136.5(4) . 2_746 ?
O00A B7 Ba5 44.0(2) . 3_767 ?
O00A B7 Ba5 44.4(3) . . ?
O00A B7 Ba8 46.5(3) . 3_667 ?
O00A B7 Ba3 150.8(4) . 3_666 ?
O00A B7 O007 119.1(5) . . ?
O00A B7 O00C 123.9(5) . . ?
O00A B7 Li1 91.8(4) . 2_746 ?
O00C B7 Ba5 83.1(3) . . ?
O00C B7 Ba5 118.5(3) . 3_767 ?
O00C B7 Ba8 155.7(4) . 3_667 ?
O00C B7 Ba3 55.7(3) . 3_666 ?
O00C B7 O007 116.8(5) . . ?
O00C B7 Li1 41.0(3) . 2_746 ?
Li1 B7 Ba5 67.0(3) 2_746 . ?
Li1 B7 Ba5 77.8(3) 2_746 3_767 ?
Li1 B7 Ba8 138.3(3) 2_746 3_667 ?
Li1 B7 Ba3 70.7(2) 2_746 3_666 ?
O00 B2 Ba3 70.4(3) 1_455 2_656 ?
O00 B2 O00E 123.8(5) 1_455 1_455 ?
O00 B2 O00G 119.6(5) 1_455 . ?
O00E B2 Ba3 141.2(4) 1_455 2_656 ?
O00E B2 O00G 116.6(5) 1_455 . ?
O00G B2 Ba3 61.7(3) . 2_656 ?
Ba3 O4 Ba5 123.21(13) 3_666 3_767 ?
Al04 O4 Ba5 90.93(16) . 3_767 ?
Al04 O4 Ba3 110.28(17) . 3_666 ?
Al04 O4 Al6 153.7(3) . . ?
Al6 O4 Ba5 87.53(15) . 3_767 ?
Al6 O4 Ba3 92.29(16) . 3_666 ?
Ba5 Li1 Ba5 70.16(17) 2_756 4_575 ?
Ba5 Li1 Ba8 81.8(2) 2_756 2_756 ?
Ba5 Li1 Ba3 127.4(3) 2_756 4_676 ?
Ba8 Li1 Ba5 128.1(3) 2_756 4_575 ?
Ba8 Li1 Ba5 73.6(2) 2_656 2_756 ?
Ba8 Li1 Ba5 73.61(19) 2_656 4_575 ?
Ba8 Li1 Ba8 138.6(3) 2_656 2_756 ?
Ba8 Li1 Ba3 151.7(3) 2_656 4_676 ?
Ba3 Li1 Ba5 94.5(2) 4_676 4_575 ?
Ba3 Li1 Ba5 150.0(3) 2_756 4_575 ?
Ba3 Li1 Ba5 132.7(3) 2_756 2_756 ?
Ba3 Li1 Ba8 93.1(3) 2_756 2_656 ?
Ba3 Li1 Ba8 79.6(2) 2_756 2_756 ?
Ba3 Li1 Ba8 68.87(18) 4_676 2_756 ?
Ba3 Li1 Ba3 84.6(2) 2_756 4_676 ?
O008 Li1 Ba5 42.5(2) 2_756 4_575 ?
O008 Li1 Ba5 100.2(3) 2_756 2_756 ?
O008 Li1 Ba8 54.0(2) 2_756 2_656 ?
O008 Li1 Ba8 166.2(5) 2_756 2_756 ?
O008 Li1 Ba3 107.9(4) 2_756 2_756 ?
O008 Li1 Ba3 99.8(4) 2_756 4_676 ?
O008 Li1 B00H 35.8(2) 2_756 2_756 ?
O008 Li1 B7 98.8(4) 2_756 2_756 ?
O009 Li1 Ba5 100.8(4) 2_756 4_575 ?
O009 Li1 Ba5 170.8(5) 2_756 2_756 ?
O009 Li1 Ba8 102.5(4) 2_756 2_656 ?
O009 Li1 Ba8 106.0(4) 2_756 2_756 ?
O009 Li1 Ba3 53.6(2) 2_756 4_676 ?
O009 Li1 Ba3 55.0(2) 2_756 2_756 ?
O009 Li1 O008 71.1(4) 2_756 2_756 ?
O009 Li1 B00H 35.9(2) 2_756 2_756 ?
O009 Li1 B7 110.8(5) 2_756 2_756 ?
O00C Li1 Ba5 88.0(3) 2_756 4_575 ?
O00C Li1 Ba5 77.3(3) 2_756 2_756 ?
O00C Li1 Ba8 149.4(4) 2_756 2_656 ?
O00C Li1 Ba8 42.6(2) 2_756 2_756 ?
O00C Li1 Ba3 113.7(4) 2_756 2_756 ?
O00C Li1 Ba3 51.4(3) 2_756 4_676 ?
O00C Li1 O008 124.3(6) 2_756 2_756 ?
O00C Li1 O009 104.9(5) 2_756 2_756 ?
O00C Li1 B00H 115.2(5) 2_756 2_756 ?
O00C Li1 B7 28.3(2) 2_756 2_756 ?
O00 Li1 Ba5 120.5(4) . 4_575 ?
O00 Li1 Ba5 61.6(3) . 2_756 ?
O00 Li1 Ba8 61.4(3) . 2_656 ?
O00 Li1 Ba8 77.7(3) . 2_756 ?
O00 Li1 Ba3 72.0(3) . 2_756 ?
O00 Li1 Ba3 142.2(5) . 4_676 ?
O00 Li1 O008 115.3(5) . 2_756 ?
O00 Li1 O009 124.2(5) . 2_756 ?
O00 Li1 O00C 111.7(5) . 2_756 ?
O00 Li1 B00H 132.8(5) . 2_756 ?
O00 Li1 B7 121.5(5) . 2_756 ?
B00H Li1 Ba5 67.4(3) 2_756 4_575 ?
B00H Li1 Ba5 135.0(4) 2_756 2_756 ?
B00H Li1 Ba8 137.8(4) 2_756 2_756 ?
B00H Li1 Ba8 80.6(3) 2_756 2_656 ?
B00H Li1 Ba3 84.1(3) 2_756 2_756 ?
B00H Li1 Ba3 71.1(3) 2_756 4_676 ?
B00H Li1 B7 102.9(4) 2_756 2_756 ?
B7 Li1 Ba5 59.8(2) 2_756 4_575 ?
B7 Li1 Ba5 66.9(2) 2_756 2_756 ?
B7 Li1 Ba8 69.2(2) 2_756 2_756 ?
B7 Li1 Ba8 126.3(3) 2_756 2_656 ?
B7 Li1 Ba3 62.2(2) 2_756 4_676 ?
B7 Li1 Ba3 140.5(4) 2_756 2_756 ?

loop_
_geom_bond_atom_site_label_1
_geom_bond_atom_site_label_2
_geom_bond_distance
_geom_bond_site_symmetry_2
_geom_bond_publ_flag
Ba5 Al6 3.4973(16) 3_767 ?
Ba5 O006 2.815(4) 2_746 ?
Ba5 O007 2.648(4) 3_667 ?
Ba5 O008 2.745(3) 3_767 ?
Ba5 O00A 2.629(4) . ?
Ba5 O00A 2.635(4) 3_767 ?
Ba5 O00 3.021(4) 2_746 ?
Ba5 O00E 3.098(4) 3_767 ?
Ba5 B7 3.418(6) . ?
Ba5 B7 3.434(6) 3_767 ?
Ba5 O4 3.113(4) 3_767 ?
Ba5 Li1 3.423(9) 2_746 ?
Ba8 O006 2.899(4) 2_646 ?
Ba8 O008 2.712(4) 1_455 ?
Ba8 O009 2.938(3) 3_666 ?
Ba8 O00A 2.732(4) 3_667 ?
Ba8 O00B 2.846(3) 3_666 ?
Ba8 O00C 2.623(4) . ?
Ba8 O00 2.949(4) 2_646 ?
Ba8 O00G 3.128(4) 2_646 ?
Ba8 B00H 3.262(5) 3_666 ?
Ba8 B7 3.478(6) 3_667 ?
Ba8 Li1 3.348(10) 2_646 ?
Ba8 Li1 3.678(10) 2_746 ?
Ba3 O007 3.007(4) 3_666 ?
Ba3 O008 3.075(4) 3_766 ?
Ba3 O009 2.653(4) . ?
Ba3 O009 2.783(4) 3_666 ?
Ba3 O00B 2.845(4) 3_766 ?
Ba3 O00C 2.716(4) 3_666 ?
Ba3 O00 3.192(4) 2_746 ?
Ba3 O00E 3.007(4) 3_766 ?
Ba3 O00G 2.983(4) 2_646 ?
Ba3 B7 3.239(6) 3_666 ?
Ba3 O4 3.023(4) 3_666 ?
Ba3 Li1 3.231(9) 2_746 ?
Al04 O006 1.714(4) . ?
Al04 O00B 1.761(4) . ?
Al04 O00E 1.772(4) . ?
Al04 O4 1.722(4) . ?
Al6 O006 1.723(4) 4_576 ?
Al6 O007 1.761(4) . ?
Al6 O00G 1.770(4) . ?
Al6 O4 1.735(4) . ?
O007 B7 1.431(7) . ?
O008 B00H 1.356(6) . ?
O008 Li1 2.060(11) 2_746 ?
O009 B00H 1.357(7) . ?
O009 Li1 2.041(10) 2_746 ?
O00A B7 1.349(7) . ?
O00B B00H 1.428(7) . ?
O00C B7 1.358(7) . ?
O00C Li1 1.879(10) 2_746 ?
O00 B2 1.342(7) 1_655 ?
O00 Li1 1.859(11) . ?
O00E B2 1.386(7) 1_655 ?
O00G B2 1.415(7) . ?
B00H Li1 2.290(11) 2_746 ?
B7 Li1 2.679(12) 2_746 ?

loop_
_geom_torsion_atom_site_label_1
_geom_torsion_atom_site_label_2
_geom_torsion_atom_site_label_3
_geom_torsion_atom_site_label_4
_geom_torsion
_geom_torsion_site_symmetry_1
_geom_torsion_site_symmetry_2
_geom_torsion_site_symmetry_3
_geom_torsion_site_symmetry_4
_geom_torsion_publ_flag
Ba5 Al04 O006 Ba5 89.4(4) 3_767 . . 2_756 ?
Ba5 Al04 O006 Ba8 -8.4(4) 3_767 . . 2_656 ?
Ba5 Al04 O006 Al6 -140.4(2) 3_767 . . 4_575 ?
Ba5 Al04 O00B Ba8 158.20(19) 3_767 . . 3_666 ?
Ba5 Al04 O00B Ba3 -62.66(11) 3_767 . . 3_766 ?
Ba5 Al04 O00B B00H 38.7(3) 3_767 . . . ?
Ba5 Al04 O00E Ba3 87.62(11) 3_767 . . 3_766 ?
Ba5 Al04 O00E B2 -123.6(5) 3_767 . . 1_655 ?
Ba5 Al04 O4 Ba3 -126.16(19) 3_767 . . 3_666 ?
Ba5 Al04 O4 Al6 86.3(6) 3_767 . . . ?
Ba5 Al6 O007 Ba5 160.29(19) 3_767 . . 3_667 ?
Ba5 Al6 O007 Ba3 -99.83(8) 3_767 . . 3_666 ?
Ba5 Al6 O007 B7 -13.1(4) 3_767 . . . ?
Ba5 Al6 O00G Ba8 31.2(4) 3_767 . . 2_656 ?
Ba5 Al6 O00G Ba3 -71.2(4) 3_767 . . 2_656 ?
Ba5 Al6 O00G B2 147.1(4) 3_767 . . . ?
Ba5 Al6 O4 Ba3 123.16(13) 3_767 . . 3_666 ?
Ba5 Al6 O4 Al04 -87.1(6) 3_767 . . . ?
Ba5 O007 B7 Ba5 -76.1(9) 3_667 . . . ?
Ba5 O007 B7 Ba5 -160.43(14) 3_667 . . 3_767 ?
Ba5 O007 B7 Ba8 -92.3(2) 3_667 . . 3_667 ?
Ba5 O007 B7 Ba3 95.3(2) 3_667 . . 3_666 ?
Ba5 O007 B7 O00A -116.3(4) 3_667 . . . ?
Ba5 O007 B7 O00C 67.9(5) 3_667 . . . ?
Ba5 O007 B7 Li1 113.8(5) 3_667 . . 2_746 ?
Ba5 O008 B00H Ba8 138.7(8) 3_767 . . 3_666 ?
Ba5 O008 B00H Ba3 91.0(3) 3_767 . . 3_766 ?
Ba5 O008 B00H Ba3 -62.0(5) 3_767 . . 3_666 ?
Ba5 O008 B00H O009 -120.5(5) 3_767 . . . ?
Ba5 O008 B00H O00B 56.2(6) 3_767 . . . ?
Ba5 O008 B00H Li1 -104.7(4) 3_767 . . 2_746 ?
Ba5 O00A B7 Ba5 124.0(4) 3_767 . . . ?
Ba5 O00A B7 Ba5 -124.0(4) . . . 3_767 ?
Ba5 O00A B7 Ba8 124.7(3) . . . 3_667 ?
Ba5 O00A B7 Ba8 -111.3(3) 3_767 . . 3_667 ?
Ba5 O00A B7 Ba3 -105.5(7) . . . 3_666 ?
Ba5 O00A B7 Ba3 18.5(9) 3_767 . . 3_666 ?
Ba5 O00A B7 O007 158.1(3) . . . . ?
Ba5 O00A B7 O007 -77.9(5) 3_767 . . . ?
Ba5 O00A B7 O00C -26.4(6) . . . . ?
Ba5 O00A B7 O00C 97.6(5) 3_767 . . . ?
Ba5 O00A B7 Li1 -53.8(3) . . . 2_746 ?
Ba5 O00A B7 Li1 70.2(4) 3_767 . . 2_746 ?
Ba5 O00 Li1 Ba5 40.0(4) 2_756 . . 4_575 ?
Ba5 O00 Li1 Ba8 -87.23(11) 2_756 . . 2_756 ?
Ba5 O00 Li1 Ba8 85.89(9) 2_756 . . 2_656 ?
Ba5 O00 Li1 Ba3 -170.08(15) 2_756 . . 2_756 ?
Ba5 O00 Li1 Ba3 -115.4(7) 2_756 . . 4_676 ?
Ba5 O00 Li1 O008 88.1(4) 2_756 . . 2_756 ?
Ba5 O00 Li1 O009 171.7(6) 2_756 . . 2_756 ?
Ba5 O00 Li1 O00C -61.0(4) 2_756 . . 2_756 ?
Ba5 O00 Li1 B00H 126.5(6) 2_756 . . 2_756 ?
Ba5 O00 Li1 B7 -31.2(5) 2_756 . . 2_756 ?
Ba8 Al04 O006 Ba5 97.82(19) 2_656 . . 2_756 ?
Ba8 Al04 O006 Al6 -132.0(4) 2_656 . . 4_575 ?
Ba8 Al04 O00B Ba8 -5.3(6) 2_656 . . 3_666 ?
Ba8 Al04 O00B Ba3 133.8(3) 2_656 . . 3_766 ?
Ba8 Al04 O00B B00H -124.8(4) 2_656 . . . ?
Ba8 Al04 O00E Ba5 108.26(8) 2_656 . . 3_767 ?
Ba8 Al04 O00E Ba3 -164.12(9) 2_656 . . 3_766 ?
Ba8 Al04 O00E B2 -15.4(5) 2_656 . . 1_655 ?
Ba8 Al04 O4 Ba5 -117.66(10) 2_656 . . 3_767 ?
Ba8 Al04 O4 Ba3 116.18(15) 2_656 . . 3_666 ?
Ba8 Al04 O4 Al6 -31.3(6) 2_656 . . . ?
Ba8 Al6 O007 Ba5 -58.6(5) 2_656 . . 3_667 ?
Ba8 Al6 O007 Ba5 98.2(2) 3_667 . . 3_667 ?
Ba8 Al6 O007 Ba3 41.3(4) 2_656 . . 3_666 ?
Ba8 Al6 O007 Ba3 -161.93(13) 3_667 . . 3_666 ?
Ba8 Al6 O007 B7 -75.2(3) 3_667 . . . ?
Ba8 Al6 O007 B7 128.0(4) 2_656 . . . ?
Ba8 Al6 O00G Ba8 128.11(9) 3_667 . . 2_656 ?
Ba8 Al6 O00G Ba3 -102.4(2) 2_656 . . 2_656 ?
Ba8 Al6 O00G Ba3 25.7(3) 3_667 . . 2_656 ?
Ba8 Al6 O00G B2 -116.0(4) 3_667 . . . ?
Ba8 Al6 O00G B2 115.9(5) 2_656 . . . ?
Ba8 Al6 O4 Ba5 -17.47(18) 3_667 . . 3_767 ?
Ba8 Al6 O4 Ba5 117.82(10) 2_656 . . 3_767 ?
Ba8 Al6 O4 Ba3 105.69(13) 3_667 . . 3_666 ?
Ba8 Al6 O4 Ba3 -119.02(11) 2_656 . . 3_666 ?
Ba8 Al6 O4 Al04 30.7(6) 2_656 . . . ?
Ba8 Al6 O4 Al04 -104.6(6) 3_667 . . . ?
Ba8 O008 B00H Ba8 -36.7(12) 1_655 . . 3_666 ?
Ba8 O008 B00H Ba3 122.6(3) 1_655 . . 3_666 ?
Ba8 O008 B00H Ba3 -84.5(3) 1_655 . . 3_766 ?
Ba8 O008 B00H O009 64.1(6) 1_655 . . . ?
Ba8 O008 B00H O00B -119.3(4) 1_655 . . . ?
Ba8 O008 B00H Li1 79.9(4) 1_655 . . 2_746 ?
Ba8 O009 B00H Ba3 102.69(18) 3_666 . . 3_666 ?
Ba8 O009 B00H Ba3 -47.9(7) 3_666 . . 3_766 ?
Ba8 O009 B00H O008 -154.0(5) 3_666 . . . ?
Ba8 O009 B00H O00B 29.4(4) 3_666 . . . ?
Ba8 O009 B00H Li1 -169.9(3) 3_666 . . 2_746 ?
Ba8 O00A B7 Ba5 -124.7(3) 3_667 . . . ?
Ba8 O00A B7 Ba5 111.3(3) 3_667 . . 3_767 ?
Ba8 O00A B7 Ba3 129.8(7) 3_667 . . 3_666 ?
Ba8 O00A B7 O007 33.4(6) 3_667 . . . ?
Ba8 O00A B7 O00C -151.1(4) 3_667 . . . ?
Ba8 O00A B7 Li1 -178.5(3) 3_667 . . 2_746 ?
Ba8 O00B B00H Ba3 114.59(14) 3_666 . . 3_766 ?
Ba8 O00B B00H Ba3 -77.40(15) 3_666 . . 3_666 ?
Ba8 O00B B00H O008 152.7(4) 3_666 . . . ?
Ba8 O00B B00H O009 -30.5(5) 3_666 . . . ?
Ba8 O00B B00H Li1 -115.2(16) 3_666 . . 2_746 ?
Ba8 O00C B7 Ba5 85.0(4) . . . . ?
Ba8 O00C B7 Ba5 154.8(2) . . . 3_767 ?
Ba8 O00C B7 Ba8 45.0(12) . . . 3_667 ?
Ba8 O00C B7 Ba3 -112.1(4) . . . 3_666 ?
Ba8 O00C B7 O007 -81.1(6) . . . . ?
Ba8 O00C B7 O00A 103.3(6) . . . . ?
Ba8 O00C B7 Li1 147.7(6) . . . 2_746 ?
Ba8 O00 Li1 Ba5 -85.89(9) 2_656 . . 2_756 ?
Ba8 O00 Li1 Ba5 -45.9(4) 2_656 . . 4_575 ?
Ba8 O00 Li1 Ba8 -173.12(14) 2_656 . . 2_756 ?
Ba8 O00 Li1 Ba3 158.7(7) 2_656 . . 4_676 ?
Ba8 O00 Li1 Ba3 104.03(13) 2_656 . . 2_756 ?
Ba8 O00 Li1 O008 2.2(4) 2_656 . . 2_756 ?
Ba8 O00 Li1 O009 85.8(6) 2_656 . . 2_756 ?
Ba8 O00 Li1 O00C -146.9(5) 2_656 . . 2_756 ?
Ba8 O00 Li1 B00H 40.6(6) 2_656 . . 2_756 ?
Ba8 O00 Li1 B7 -117.1(5) 2_656 . . 2_756 ?
Ba8 O00G B2 Ba3 -93.96(15) 2_656 . . 2_656 ?
Ba8 O00G B2 O00 -52.2(5) 2_656 . . 1_455 ?
Ba8 O00G B2 O00E 130.0(4) 2_656 . . 1_455 ?
Ba3 Al04 O006 Ba5 -35.1(2) 3_766 . . 2_756 ?
Ba3 Al04 O006 Ba8 -132.94(10) 3_766 . . 2_656 ?
Ba3 Al04 O006 Al6 95.1(3) 3_766 . . 4_575 ?
Ba3 Al04 O00B Ba8 -139.1(3) 3_766 . . 3_666 ?
Ba3 Al04 O00B B00H 101.4(4) 3_766 . . . ?
Ba3 Al04 O00E Ba5 -87.62(11) 3_766 . . 3_767 ?
Ba3 Al04 O00E B2 148.7(5) 3_766 . . 1_655 ?
Ba3 Al04 O4 Ba5 29.31(18) 3_766 . . 3_767 ?
Ba3 Al04 O4 Ba3 -96.85(16) 3_766 . . 3_666 ?
Ba3 Al04 O4 Al6 115.6(6) 3_766 . . . ?
Ba3 Al6 O007 Ba5 -99.9(2) 3_666 . . 3_667 ?
Ba3 Al6 O007 B7 86.7(4) 3_666 . . . ?
Ba3 Al6 O00G Ba8 -101.78(9) 3_666 . . 2_656 ?
Ba3 Al6 O00G Ba3 155.80(19) 3_666 . . 2_656 ?
Ba3 Al6 O00G B2 14.2(5) 3_666 . . . ?
Ba3 Al6 O4 Ba5 -123.16(13) 3_666 . . 3_767 ?
Ba3 Al6 O4 Al04 149.7(7) 3_666 . . . ?
Ba3 O007 B7 Ba5 -171.3(8) 3_666 . . . ?
Ba3 O007 B7 Ba5 104.32(17) 3_666 . . 3_767 ?
Ba3 O007 B7 Ba8 172.49(11) 3_666 . . 3_667 ?
Ba3 O007 B7 O00A 148.5(5) 3_666 . . . ?
Ba3 O007 B7 O00C -27.3(4) 3_666 . . . ?
Ba3 O007 B7 Li1 18.5(6) 3_666 . . 2_746 ?
Ba3 O008 B00H Ba8 47.7(9) 3_766 . . 3_666 ?
Ba3 O008 B00H Ba3 -153.0(3) 3_766 . . 3_666 ?
Ba3 O008 B00H O009 148.6(5) 3_766 . . . ?
Ba3 O008 B00H O00B -34.8(4) 3_766 . . . ?
Ba3 O008 B00H Li1 164.4(3) 3_766 . . 2_746 ?
Ba3 O009 B00H Ba8 94.7(4) . . . 3_666 ?
Ba3 O009 B00H Ba8 -102.69(18) 3_666 . . 3_666 ?
Ba3 O009 B00H Ba3 -150.6(6) 3_666 . . 3_766 ?
Ba3 O009 B00H Ba3 -162.6(5) . . . 3_666 ?
Ba3 O009 B00H Ba3 46.8(10) . . . 3_766 ?
Ba3 O009 B00H O008 103.3(5) 3_666 . . . ?
Ba3 O009 B00H O008 -59.2(7) . . . . ?
Ba3 O009 B00H O00B 124.1(4) . . . . ?
Ba3 O009 B00H O00B -73.3(5) 3_666 . . . ?
Ba3 O009 B00H Li1 87.4(3) 3_666 . . 2_746 ?
Ba3 O009 B00H Li1 -75.2(5) . . . 2_746 ?
Ba3 O00B B00H Ba8 -114.59(14) 3_766 . . 3_666 ?
Ba3 O00B B00H Ba3 168.00(12) 3_766 . . 3_666 ?
Ba3 O00B B00H O008 38.1(5) 3_766 . . . ?
Ba3 O00B B00H O009 -145.1(4) 3_766 . . . ?
Ba3 O00B B00H Li1 130.2(16) 3_766 . . 2_746 ?
Ba3 O00C B7 Ba5 -93.0(3) 3_666 . . 3_767 ?
Ba3 O00C B7 Ba5 -162.86(12) 3_666 . . . ?
Ba3 O00C B7 Ba8 157.1(8) 3_666 . . 3_667 ?
Ba3 O00C B7 O007 31.0(5) 3_666 . . . ?
Ba3 O00C B7 O00A -144.6(5) 3_666 . . . ?
Ba3 O00C B7 Li1 -100.2(4) 3_666 . . 2_746 ?
Ba3 O00 Li1 Ba5 -150.0(4) 2_756 . . 4_575 ?
Ba3 O00 Li1 Ba5 170.08(15) 2_756 . . 2_756 ?
Ba3 O00 Li1 Ba8 82.86(12) 2_756 . . 2_756 ?
Ba3 O00 Li1 Ba8 -104.03(13) 2_756 . . 2_656 ?
Ba3 O00 Li1 Ba3 54.7(6) 2_756 . . 4_676 ?
Ba3 O00 Li1 O008 -101.8(5) 2_756 . . 2_756 ?
Ba3 O00 Li1 O009 -18.2(5) 2_756 . . 2_756 ?
Ba3 O00 Li1 O00C 109.1(5) 2_756 . . 2_756 ?
Ba3 O00 Li1 B00H -63.4(6) 2_756 . . 2_756 ?
Ba3 O00 Li1 B7 138.9(5) 2_756 . . 2_756 ?
Ba3 O00G B2 O00 41.8(5) 2_656 . . 1_455 ?
Ba3 O00G B2 O00E -136.0(4) 2_656 . . 1_455 ?
Al04 O00B B00H Ba8 138.4(3) . . . 3_666 ?
Al04 O00B B00H Ba3 61.0(3) . . . 3_666 ?
Al04 O00B B00H Ba3 -107.0(3) . . . 3_766 ?
Al04 O00B B00H O008 -68.9(5) . . . . ?
Al04 O00B B00H O009 107.9(4) . . . . ?
Al04 O00B B00H Li1 23.2(17) . . . 2_746 ?
Al6 O007 B7 Ba5 98.1(9) . . . . ?
Al6 O007 B7 Ba5 13.7(4) . . . 3_767 ?
Al6 O007 B7 Ba8 81.9(3) . . . 3_667 ?
Al6 O007 B7 Ba3 -90.6(3) . . . 3_666 ?
Al6 O007 B7 O00A 57.8(6) . . . . ?
Al6 O007 B7 O00C -117.9(4) . . . . ?
Al6 O007 B7 Li1 -72.1(7) . . . 2_746 ?
Al6 O00G B2 Ba3 151.6(4) . . . 2_656 ?
Al6 O00G B2 O00 -166.6(4) . . . 1_455 ?
Al6 O00G B2 O00E 15.6(7) . . . 1_455 ?
O006 Al04 O00B Ba8 -22.3(3) . . . 3_666 ?
O006 Al04 O00B Ba3 116.84(18) . . . 3_766 ?
O006 Al04 O00B B00H -141.8(4) . . . . ?
O006 Al04 O00E Ba5 155.00(16) . . . 3_767 ?
O006 Al04 O00E Ba3 -117.38(17) . . . 3_766 ?
O006 Al04 O00E B2 31.4(5) . . . 1_655 ?
O006 Al04 O4 Ba5 -155.92(15) . . . 3_767 ?
O006 Al04 O4 Ba3 77.9(2) . . . 3_666 ?
O006 Al04 O4 Al6 -69.6(6) . . . . ?
O006 Al6 O007 Ba5 108.4(2) 4_576 . . 3_667 ?
O006 Al6 O007 Ba3 -151.73(15) 4_576 . . 3_666 ?
O006 Al6 O007 B7 -65.0(4) 4_576 . . . ?
O006 Al6 O00G Ba8 79.1(2) 4_576 . . 2_656 ?
O006 Al6 O00G Ba3 -23.4(3) 4_576 . . 2_656 ?
O006 Al6 O00G B2 -165.0(4) 4_576 . . . ?
O006 Al6 O4 Ba5 28.34(18) 4_576 . . 3_767 ?
O006 Al6 O4 Ba3 151.50(15) 4_576 . . 3_666 ?
O006 Al6 O4 Al04 -58.8(6) 4_576 . . . ?
O007 Al6 O00G Ba8 -160.03(15) . . . 2_656 ?
O007 Al6 O00G Ba3 97.5(2) . . . 2_656 ?
O007 Al6 O00G B2 -44.1(5) . . . . ?
O007 Al6 O4 Ba5 -86.27(16) . . . 3_767 ?
O007 Al6 O4 Ba3 36.89(18) . . . 3_666 ?
O007 Al6 O4 Al04 -173.4(6) . . . . ?
O00B Al04 O006 Ba5 -89.4(2) . . . 2_756 ?
O00B Al04 O006 Ba8 172.79(15) . . . 2_656 ?
O00B Al04 O006 Al6 40.8(4) . . . 4_575 ?
O00B Al04 O00E Ba5 -84.70(16) . . . 3_767 ?
O00B Al04 O00E Ba3 2.92(18) . . . 3_766 ?
O00B Al04 O00E B2 151.7(5) . . . 1_655 ?
O00B Al04 O4 Ba5 81.42(17) . . . 3_767 ?
O00B Al04 O4 Ba3 -44.7(2) . . . 3_666 ?
O00B Al04 O4 Al6 167.7(5) . . . . ?
O00E Al04 O006 Ba5 25.5(3) . . . 2_756 ?
O00E Al04 O006 Ba8 -72.4(2) . . . 2_656 ?
O00E Al04 O006 Al6 155.7(3) . . . 4_575 ?
O00E Al04 O00B Ba8 -142.3(2) . . . 3_666 ?
O00E Al04 O00B Ba3 -3.15(19) . . . 3_766 ?
O00E Al04 O00B B00H 98.2(4) . . . . ?
O00E Al04 O4 Ba5 -31.6(2) . . . 3_767 ?
O00E Al04 O4 Ba3 -157.75(16) . . . 3_666 ?
O00E Al04 O4 Al6 54.7(6) . . . . ?
O00G Al6 O007 Ba5 -15.0(3) . . . 3_667 ?
O00G Al6 O007 Ba3 84.87(17) . . . 3_666 ?
O00G Al6 O007 B7 171.6(4) . . . . ?
O00G Al6 O4 Ba5 152.98(15) . . . 3_767 ?
O00G Al6 O4 Ba3 -83.86(18) . . . 3_666 ?
O00G Al6 O4 Al04 65.9(6) . . . . ?
B2 O00 Li1 Ba5 155.1(7) 1_655 . . 4_575 ?
B2 O00 Li1 Ba5 115.2(9) 1_655 . . 2_756 ?
B2 O00 Li1 Ba8 -158.9(9) 1_655 . . 2_656 ?
B2 O00 Li1 Ba8 27.9(9) 1_655 . . 2_756 ?
B2 O00 Li1 Ba3 -0.2(14) 1_655 . . 4_676 ?
B2 O00 Li1 Ba3 -54.9(9) 1_655 . . 2_756 ?
B2 O00 Li1 O008 -156.7(7) 1_655 . . 2_756 ?
B2 O00 Li1 O009 -73.2(11) 1_655 . . 2_756 ?
B2 O00 Li1 O00C 54.1(11) 1_655 . . 2_756 ?
B2 O00 Li1 B00H -118.4(9) 1_655 . . 2_756 ?
B2 O00 Li1 B7 84.0(10) 1_655 . . 2_756 ?
O4 Al04 O006 Ba5 150.00(19) . . . 2_756 ?
O4 Al04 O006 Ba8 52.2(2) . . . 2_656 ?
O4 Al04 O006 Al6 -79.8(3) . . . 4_575 ?
O4 Al04 O00B Ba8 98.9(2) . . . 3_666 ?
O4 Al04 O00B Ba3 -121.95(17) . . . 3_766 ?
O4 Al04 O00B B00H -20.6(4) . . . . ?
O4 Al04 O00E Ba5 31.8(2) . . . 3_767 ?
O4 Al04 O00E Ba3 119.37(18) . . . 3_766 ?
O4 Al04 O00E B2 -91.9(5) . . . 1_655 ?
O4 Al6 O007 Ba5 -137.0(2) . . . 3_667 ?
O4 Al6 O007 Ba3 -37.11(18) . . . 3_666 ?
O4 Al6 O007 B7 49.6(4) . . . . ?
O4 Al6 O00G Ba8 -43.2(2) . . . 2_656 ?
O4 Al6 O00G Ba3 -145.6(2) . . . 2_656 ?
O4 Al6 O00G B2 72.7(5) . . . . ?
Li1 O008 B00H Ba8 -116.6(10) 2_746 . . 3_666 ?
Li1 O008 B00H Ba3 42.7(4) 2_746 . . 3_666 ?
Li1 O008 B00H Ba3 -164.4(3) 2_746 . . 3_766 ?
Li1 O008 B00H O009 -15.8(5) 2_746 . . . ?
Li1 O008 B00H O00B 160.8(5) 2_746 . . . ?
Li1 O009 B00H Ba8 169.9(3) 2_746 . . 3_666 ?
Li1 O009 B00H Ba3 122.0(8) 2_746 . . 3_766 ?
Li1 O009 B00H Ba3 -87.4(3) 2_746 . . 3_666 ?
Li1 O009 B00H O008 15.9(6) 2_746 . . . ?
Li1 O009 B00H O00B -160.7(5) 2_746 . . . ?
Li1 O00C B7 Ba5 7.1(5) 2_746 . . 3_767 ?
Li1 O00C B7 Ba5 -62.7(4) 2_746 . . . ?
Li1 O00C B7 Ba8 -102.7(9) 2_746 . . 3_667 ?
Li1 O00C B7 Ba3 100.2(4) 2_746 . . 3_666 ?
Li1 O00C B7 O007 131.2(5) 2_746 . . . ?
Li1 O00C B7 O00A -44.4(7) 2_746 . . . ?
